data_4037813
loop_
_publ_author_name
'Xu, Xingyu'
'Huang, Shiqing'
'Zhang, Zengyu'
'Cao, Lei'
'Yan, Xiaoyu'

_publ_section_title
;
 Halogen-bonding-induced diverse aggregation of
 4,5-diiodo-1,2,3-triazolium salts with different anions
;
_journal_name_full 'Beilstein Journal of Organic Chemistry'
_journal_page_first 78
_journal_page_last 87
_journal_paper_doi 10.3762/bjoc.16.10
_journal_volume 16
_journal_year 2020
_chemical_formula_moiety 'C20 H22 I2 N3, C2 F3 O2'
_chemical_formula_sum 'C22 H22 F3 I2 N3 O2'
_chemical_formula_weight 671.22
_space_group_crystal_system monoclinic
_space_group_IT_number 14
_space_group_name_Hall '-P 2yn'
_space_group_name_H-M_alt 'P 1 21/n 1'
_atom_sites_solution_hydrogens geom
_atom_sites_solution_primary dual
_audit_creation_date 2019-05-08
_audit_creation_method
;
Olex2 1.2
(compiled 2018.05.29 svn.r3508 for OlexSys, GUI svn.r5506)
;
_cell_angle_alpha 90
_cell_angle_beta 117.810(3)
_cell_angle_gamma 90
_cell_formula_units_Z 8
_cell_length_a 22.3708(19)
_cell_length_b 11.2189(12)
_cell_length_c 22.842(2)
_cell_measurement_reflns_used 9950
_cell_measurement_temperature 150(2)
_cell_measurement_theta_max 27.505
_cell_measurement_theta_min 2.518
_cell_volume 5070.6(8)
_computing_cell_refinement 'SAINT V8.38A (?, 2016)'
_computing_data_reduction 'SAINT V8.38A (?, 2016)'
_computing_molecular_graphics 'Olex2 (Dolomanov et al., 2009)'
_computing_publication_material 'Olex2 (Dolomanov et al., 2009)'
_computing_structure_refinement 'XL (Sheldrick, 2008)'
_computing_structure_solution 'XT (Sheldrick, 2015)'
_diffrn_ambient_temperature 150.0
_diffrn_measured_fraction_theta_full 0.992
_diffrn_measured_fraction_theta_max 0.992
_diffrn_measurement_device_type 'Bruker APEX-II CCD'
_diffrn_measurement_method '\f and \w scans'
_diffrn_radiation_type MoK\a
_diffrn_radiation_wavelength 0.71073
_diffrn_reflns_av_R_equivalents 0.0535
_diffrn_reflns_av_unetI/netI 0.0501
_diffrn_reflns_Laue_measured_fraction_full 0.992
_diffrn_reflns_Laue_measured_fraction_max 0.992
_diffrn_reflns_limit_h_max 26
_diffrn_reflns_limit_h_min -29
_diffrn_reflns_limit_k_max 14
_diffrn_reflns_limit_k_min -14
_diffrn_reflns_limit_l_max 29
_diffrn_reflns_limit_l_min -29
_diffrn_reflns_number 49462
_diffrn_reflns_point_group_measured_fraction_full 0.992
_diffrn_reflns_point_group_measured_fraction_max 0.992
_diffrn_reflns_theta_full 25.242
_diffrn_reflns_theta_max 27.536
_diffrn_reflns_theta_min 2.518
_diffrn_standards_number 0
_exptl_absorpt_coefficient_mu 2.525
_exptl_absorpt_correction_T_max 0.7456
_exptl_absorpt_correction_T_min 0.5207
_exptl_absorpt_correction_type multi-scan
_exptl_absorpt_process_details
'SADABS-2016/2 (Bruker,2016/2) was used for absorption correction. wR2(int) was 0.0897 before and 0.0644 after correction. The Ratio of minimum to maximum transmission is 0.6984. The \l/2 correction factor is Not present.'
_exptl_crystal_colour 'clear light colourless'
_exptl_crystal_colour_lustre clear
_exptl_crystal_colour_modifier light
_exptl_crystal_colour_primary colourless
_exptl_crystal_density_diffrn 1.758
_exptl_crystal_description block
_exptl_crystal_F_000 2592
_exptl_crystal_size_max 0.23
_exptl_crystal_size_mid 0.19
_exptl_crystal_size_min 0.15
_refine_diff_density_max 3.580
_refine_diff_density_min -1.871
_refine_diff_density_rms 0.269
_refine_ls_extinction_method none
_refine_ls_goodness_of_fit_ref 1.132
_refine_ls_hydrogen_treatment constr
_refine_ls_matrix_type full
_refine_ls_number_parameters 597
_refine_ls_number_reflns 11611
_refine_ls_number_restraints 630
_refine_ls_restrained_S_all 1.108
_refine_ls_R_factor_all 0.1111
_refine_ls_R_factor_gt 0.0914
_refine_ls_shift/su_max 0.003
_refine_ls_shift/su_mean 0.000
_refine_ls_structure_factor_coef Fsqd
_refine_ls_weighting_details 'w=1/[\s^2^(Fo^2^)+(0.0304P)^2^+228.9145P] where P=(Fo^2^+2Fc^2^)/3'
_refine_ls_weighting_scheme calc
_refine_ls_wR_factor_gt 0.2130
_refine_ls_wR_factor_ref 0.2216
_reflns_Friedel_coverage 0.000
_reflns_number_gt 9297
_reflns_number_total 11611
_reflns_threshold_expression 'I > 2\s(I)'
_cod_data_source_file mo_XXY4251_0m_a.cif
_cod_data_source_block mo_xxy4251_0m_a
_cod_depositor_comments 'Adding full bibliography for 4037807--4037815.cif.'
_cod_original_cell_volume 5070.7(9)
_cod_database_code 4037813
_shelx_shelxl_version_number 2016/6
_shelx_space_group_comment
;
The symmetry employed for this shelxl refinement is uniquely defined
by the following loop, which should always be used as a source of
symmetry information in preference to the above space-group names.
They are only intended as comments.
;
_shelx_estimated_absorpt_t_max 0.703
_shelx_estimated_absorpt_t_min 0.594
_olex2_refinement_description
;
1. Fixed Uiso
 At 1.2 times of:
  All C(H) groups
 At 1.5 times of:
  All C(H,H,H) groups
2. Uiso/Uaniso restraints and constraints
Uanis(F11) \\sim Ueq, Uanis(F0AA) \\sim Ueq, Uanis(F13) \\sim Ueq, Uanis(F1AA)
\\sim Ueq, Uanis(F7) \\sim Ueq, Uanis(F2AA) \\sim Ueq: with sigma of 0.001 and
sigma for terminal atoms of 0.002
Uanis(C015) \\sim Ueq: with sigma of 0.001 and sigma for terminal atoms of 0.002
Uanis(F14) \\sim Ueq, Uanis(F16) \\sim Ueq, Uanis(F15) \\sim Ueq: with sigma of
0.001 and sigma for terminal atoms of 0.002
Uanis(F0AA) \\sim Ueq, Uanis(F2AA) \\sim Ueq, Uanis(F1AA) \\sim Ueq,
Uanis(F15A) \\sim Ueq, Uanis(F16A) \\sim Ueq, Uanis(F14A) \\sim Ueq: with sigma
of 0.001 and sigma for terminal atoms of 0.002
3. Rigid body (RIGU) restrains
 All non-hydrogen atoms
 with sigma for 1-2 distances of 0.004 and sigma for 1-3 distances of 0.004
4. Others
 Sof(F0AA)=Sof(F2AA)=Sof(F1AA)=1-FVAR(1)
 Sof(F7)=Sof(F11)=Sof(F13)=FVAR(1)
 Sof(F15A)=Sof(F16A)=Sof(F14A)=1-FVAR(2)
 Sof(F16)=Sof(F15)=Sof(F14)=FVAR(2)
5.a Aromatic/amide H refined with riding coordinates:
 C10(H10), C7(H7), C19(H19), C21(H21), C27(H27), C25(H25), C34(H34), C36(H36)
5.b Fitted hexagon refined as free rotating group:
 C13(C11,C10,C8,C7,C6), C15(C16,C17,C19,C20,C21), C23(C28,C27,C26,C25,C24),
 C35(C34,C33,C32,C37,C36)
5.c Idealised Me refined as rotating group:
 C18(H18A,H18B,H18C), C38(H38A,H38B,H38C), C14(H14A,H14B,H14C), C9(H9A,H9B,
 H9C), C12(H12A,H12B,H12C), C31(H31A,H31B,H31C), C30(H30A,H30B,H30C), C5(H5A,
 H5B,H5C), C22(H22A,H22B,H22C), C40(H40A,H40B,H40C), C39(H39A,H39B,H39C),
 C29(H29A,H29B,H29C)
;
_olex2_submission_special_instructions 'No special instructions were received'

loop_
_space_group_symop_operation_xyz
'x, y, z'
'-x+1/2, y+1/2, -z+1/2'
'-x, -y, -z'
'x-1/2, -y-1/2, z-1/2'

loop_
_atom_site_label
_atom_site_type_symbol
_atom_site_fract_x
_atom_site_fract_y
_atom_site_fract_z
_atom_site_U_iso_or_equiv
_atom_site_adp_type
_atom_site_occupancy
_atom_site_site_symmetry_order
_atom_site_calc_flag
_atom_site_refinement_flags_posn
_atom_site_refinement_flags_adp
_atom_site_refinement_flags_occupancy
_atom_site_disorder_assembly
_atom_site_disorder_group
I1 I 0.61772(4) 0.81965(7) 0.53967(4) 0.02381(18) Uani 1 1 d . U . . .
I4 I 0.72005(4) 1.50441(8) 0.57884(5) 0.0301(2) Uani 1 1 d . U . . .
I2 I 0.61830(4) 0.79358(7) 0.36179(4) 0.0288(2) Uani 1 1 d . U . . .
I3 I 0.72108(4) 1.47931(9) 0.39990(4) 0.0331(2) Uani 1 1 d . U . . .
O3 O 0.4360(6) 1.3120(9) 0.4009(5) 0.042(2) Uani 1 1 d . U . . .
N3 N 0.6863(5) 1.0280(9) 0.4281(5) 0.0229(19) Uani 1 1 d . U . . .
N2 N 0.7059(5) 1.0991(9) 0.4809(5) 0.0228(19) Uani 1 1 d . U . . .
N1 N 0.6859(5) 1.0414(9) 0.5196(5) 0.0212(18) Uani 1 1 d . U . . .
C1 C 0.6557(6) 0.9355(10) 0.4934(6) 0.020(2) Uani 1 1 d . U . . .
N6 N 0.8651(5) 1.4786(9) 0.6020(5) 0.0217(18) Uani 1 1 d . U . . .
N4 N 0.8653(5) 1.4647(10) 0.5112(5) 0.027(2) Uani 1 1 d . U . . .
O4 O 0.3798(6) 1.4834(10) 0.3880(7) 0.055(3) Uani 1 1 d . U . . .
C13 C 0.6995(4) 1.0660(7) 0.3753(4) 0.024(2) Uani 1 1 d . U . . .
C11 C 0.7539(4) 1.0204(7) 0.3688(4) 0.029(2) Uani 1 1 d G U . . .
C10 C 0.7677(4) 1.0629(8) 0.3192(4) 0.033(3) Uani 1 1 d G U . . .
H10 H 0.804869 1.031680 0.314749 0.040 Uiso 1 1 calc R . . . .
C8 C 0.7273(4) 1.1510(8) 0.2762(4) 0.031(3) Uani 1 1 d G U . . .
C7 C 0.6729(4) 1.1967(7) 0.2828(4) 0.033(3) Uani 1 1 d G U . . .
H7 H 0.645276 1.256903 0.253424 0.040 Uiso 1 1 calc R . . . .
C6 C 0.6591(4) 1.1542(7) 0.3323(4) 0.028(2) Uani 1 1 d G U . . .
N5 N 0.9065(5) 1.4660(10) 0.5759(5) 0.025(2) Uani 1 1 d . U . . .
C2 C 0.6554(6) 0.9253(11) 0.4331(6) 0.022(2) Uani 1 1 d . U . . .
C4 C 0.7988(6) 1.4844(11) 0.5561(6) 0.025(2) Uani 1 1 d . U . . .
C15 C 0.7532(4) 1.0543(6) 0.6390(3) 0.024(2) Uani 1 1 d . U . . .
C16 C 0.6987(4) 1.0937(6) 0.5809(3) 0.020(2) Uani 1 1 d G U . . .
C17 C 0.6564(3) 1.1823(7) 0.5832(3) 0.024(2) Uani 1 1 d G U . . .
C19 C 0.6686(4) 1.2316(6) 0.6436(4) 0.028(2) Uani 1 1 d G U . . .
H19 H 0.639674 1.292150 0.645127 0.033 Uiso 1 1 calc R . . . .
C20 C 0.7230(4) 1.1922(7) 0.7017(3) 0.028(2) Uani 1 1 d G U . . .
C21 C 0.7653(3) 1.1036(7) 0.6994(3) 0.027(2) Uani 1 1 d G U . . .
H21 H 0.802542 1.076732 0.739142 0.033 Uiso 1 1 calc R . . . .
O2 O 1.1250(6) 1.0199(12) 0.7735(6) 0.058(3) Uani 1 1 d . U . . .
C3 C 0.7993(6) 1.4754(12) 0.4965(6) 0.027(2) Uani 1 1 d . U . . .
C18 C 0.5939(7) 1.2247(14) 0.5183(7) 0.039(3) Uani 1 1 d . U . . .
H18A H 0.608240 1.284565 0.496217 0.059 Uiso 1 1 calc GR . . . .
H18B H 0.560208 1.259595 0.529287 0.059 Uiso 1 1 calc GR . . . .
H18C H 0.574006 1.156398 0.488724 0.059 Uiso 1 1 calc GR . . . .
C00R C 0.4246(7) 1.4191(12) 0.3885(7) 0.032(2) Uani 1 1 d . U . . .
C23 C 0.8917(4) 1.4536(8) 0.4662(4) 0.030(2) Uani 1 1 d . U . . .
C28 C 0.8912(4) 1.3443(7) 0.4373(4) 0.036(3) Uani 1 1 d G U . . .
C27 C 0.9077(5) 1.3379(8) 0.3859(5) 0.050(3) Uani 1 1 d G U . . .
H27 H 0.907366 1.263124 0.366124 0.060 Uiso 1 1 calc R . . . .
C26 C 0.9249(5) 1.4408(10) 0.3633(4) 0.048(3) Uani 1 1 d G U . . .
C25 C 0.9254(4) 1.5501(8) 0.3921(4) 0.043(3) Uani 1 1 d G U . . .
H25 H 0.937159 1.620492 0.376670 0.051 Uiso 1 1 calc R . . . .
C24 C 0.9089(5) 1.5565(7) 0.4436(4) 0.034(3) Uani 1 1 d G U . . .
C38 C 0.8990(8) 1.7088(12) 0.6576(8) 0.041(3) Uani 1 1 d . U . . .
H38A H 0.933662 1.707514 0.642710 0.061 Uiso 1 1 calc GR . . . .
H38B H 0.903832 1.781672 0.683063 0.061 Uiso 1 1 calc GR . . . .
H38C H 0.854113 1.706999 0.619013 0.061 Uiso 1 1 calc GR . . . .
C00Y C 0.4722(8) 1.4830(15) 0.3674(9) 0.046(3) Uani 1 1 d . U . . .
C00Z C 1.0778(7) 0.9533(13) 0.7432(8) 0.038(3) Uani 1 1 d . U . . .
O1 O 1.0621(7) 0.8576(12) 0.7574(6) 0.067(4) Uani 1 1 d . U . . .
C14 C 0.8010(7) 0.9631(12) 0.6350(7) 0.032(3) Uani 1 1 d . U . . .
H14A H 0.779436 0.884455 0.625533 0.049 Uiso 1 1 calc GR . . . .
H14B H 0.842556 0.960451 0.677299 0.049 Uiso 1 1 calc GR . . . .
H14C H 0.811923 0.985355 0.599627 0.049 Uiso 1 1 calc GR . . . .
C015 C 1.0292(9) 1.0011(16) 0.6734(9) 0.048(3) Uani 1 1 d . U . . .
C9 C 0.7450(10) 1.2032(17) 0.2247(8) 0.051(4) Uani 1 1 d . U . . .
H9A H 0.793708 1.195681 0.240193 0.077 Uiso 1 1 calc GR . . . .
H9B H 0.732194 1.287567 0.217769 0.077 Uiso 1 1 calc GR . . . .
H9C H 0.720423 1.159905 0.182843 0.077 Uiso 1 1 calc GR . . . .
C12 C 0.7994(8) 0.9265(13) 0.4171(7) 0.038(3) Uani 1 1 d . U . . .
H12A H 0.809189 0.948572 0.462238 0.057 Uiso 1 1 calc GR . . . .
H12B H 0.841757 0.921405 0.414394 0.057 Uiso 1 1 calc GR . . . .
H12C H 0.776561 0.848972 0.405899 0.057 Uiso 1 1 calc GR . . . .
C35 C 0.9403(4) 1.5135(8) 0.8077(3) 0.036(3) Uani 1 1 d . U . . .
C34 C 0.9244(5) 1.4011(7) 0.7788(4) 0.038(3) Uani 1 1 d G U . . .
H34 H 0.930079 1.332738 0.805520 0.045 Uiso 1 1 calc R . . . .
C33 C 0.9000(4) 1.3886(6) 0.7110(4) 0.031(2) Uani 1 1 d G U . . .
C32 C 0.8916(4) 1.4886(7) 0.6719(3) 0.024(2) Uani 1 1 d G U . . .
C37 C 0.9076(4) 1.6010(6) 0.7008(3) 0.025(2) Uani 1 1 d G U . . .
C36 C 0.9320(4) 1.6134(6) 0.7686(4) 0.033(3) Uani 1 1 d G U . . .
H36 H 0.942898 1.690234 0.788347 0.039 Uiso 1 1 calc R . . . .
C31 C 0.9119(8) 1.6764(14) 0.4780(7) 0.040(3) Uani 1 1 d . U . . .
H31A H 0.881015 1.673986 0.497385 0.060 Uiso 1 1 calc GR . . . .
H31B H 0.898455 1.741020 0.445385 0.060 Uiso 1 1 calc GR . . . .
H31C H 0.958076 1.690407 0.512914 0.060 Uiso 1 1 calc GR . . . .
C30 C 0.9356(8) 1.4324(19) 0.3035(7) 0.051(4) Uani 1 1 d . U . . .
H30A H 0.952709 1.352848 0.301442 0.077 Uiso 1 1 calc GR . . . .
H30B H 0.968538 1.492648 0.306244 0.077 Uiso 1 1 calc GR . . . .
H30C H 0.892660 1.446023 0.263591 0.077 Uiso 1 1 calc GR . . . .
C5 C 0.5956(6) 1.2029(15) 0.3356(7) 0.040(3) Uani 1 1 d . U . . .
H5A H 0.557531 1.148573 0.311844 0.060 Uiso 1 1 calc GR . . . .
H5B H 0.584299 1.281905 0.314999 0.060 Uiso 1 1 calc GR . . . .
H5C H 0.605096 1.208810 0.381903 0.060 Uiso 1 1 calc GR . . . .
C22 C 0.7392(8) 1.2482(14) 0.7674(7) 0.039(3) Uani 1 1 d . U . . .
H22A H 0.736841 1.187350 0.797017 0.059 Uiso 1 1 calc GR . . . .
H22B H 0.706409 1.311407 0.760729 0.059 Uiso 1 1 calc GR . . . .
H22C H 0.784796 1.282097 0.787033 0.059 Uiso 1 1 calc GR . . . .
C40 C 0.9681(9) 1.531(2) 0.8820(7) 0.056(5) Uani 1 1 d . U . . .
H40A H 0.983788 1.612993 0.893745 0.084 Uiso 1 1 calc GR . . . .
H40B H 1.005921 1.475840 0.905633 0.084 Uiso 1 1 calc GR . . . .
H40C H 0.932395 1.514304 0.894286 0.084 Uiso 1 1 calc GR . . . .
C39 C 0.8838(9) 1.2690(13) 0.6784(9) 0.047(4) Uani 1 1 d . U . . .
H39A H 0.834720 1.260096 0.652515 0.071 Uiso 1 1 calc GR . . . .
H39B H 0.901729 1.206543 0.712240 0.071 Uiso 1 1 calc GR . . . .
H39C H 0.904481 1.261793 0.648950 0.071 Uiso 1 1 calc GR . . . .
C29 C 0.8759(10) 1.2336(16) 0.4653(9) 0.059(4) Uani 1 1 d . U . . .
H29A H 0.897872 1.239110 0.513719 0.089 Uiso 1 1 calc GR . . . .
H29B H 0.893051 1.163544 0.452241 0.089 Uiso 1 1 calc GR . . . .
H29C H 0.826962 1.226143 0.448232 0.089 Uiso 1 1 calc GR . . . .
F7 F 0.4362(11) 1.537(2) 0.3079(11) 0.061(4) Uani 0.504(14) 1 d . U P A 1
F11 F 0.5015(11) 1.578(2) 0.4040(11) 0.062(4) Uani 0.504(14) 1 d . U P A 1
F13 F 0.5135(11) 1.413(2) 0.3596(11) 0.058(4) Uani 0.504(14) 1 d . U P A 1
F0AA F 0.5366(10) 1.4536(19) 0.4017(11) 0.054(4) Uani 0.496(14) 1 d . U P A 2
F2AA F 0.4635(11) 1.595(2) 0.3564(12) 0.060(4) Uani 0.496(14) 1 d . U P A 2
F1AA F 0.4663(11) 1.429(2) 0.3103(11) 0.062(4) Uani 0.496(14) 1 d . U P A 2
F16 F 1.0253(9) 1.1211(17) 0.6681(9) 0.056(4) Uani 0.574(16) 1 d . U P B 1
F15 F 0.9676(10) 0.963(2) 0.6448(10) 0.065(4) Uani 0.574(16) 1 d . U P B 1
F14 F 1.0549(10) 0.9795(19) 0.6305(10) 0.065(4) Uani 0.574(16) 1 d . U P B 1
F15A F 0.9646(12) 1.016(2) 0.6664(13) 0.055(5) Uani 0.426(16) 1 d . U P B 2
F16A F 1.0142(13) 0.917(2) 0.6248(12) 0.057(5) Uani 0.426(16) 1 d . U P B 2
F14A F 1.0505(14) 1.090(3) 0.6493(13) 0.065(5) Uani 0.426(16) 1 d . U P B 2

loop_
_atom_site_aniso_label
_atom_site_aniso_U_11
_atom_site_aniso_U_22
_atom_site_aniso_U_33
_atom_site_aniso_U_23
_atom_site_aniso_U_13
_atom_site_aniso_U_12
I1 0.0309(4) 0.0185(4) 0.0233(4) 0.0034(3) 0.0137(3) -0.0013(3)
I4 0.0222(4) 0.0314(4) 0.0430(5) 0.0007(4) 0.0204(4) 0.0020(3)
I2 0.0368(5) 0.0254(4) 0.0250(4) -0.0075(3) 0.0150(4) -0.0010(3)
I3 0.0215(4) 0.0405(5) 0.0299(4) -0.0035(4) 0.0058(3) 0.0030(3)
O3 0.054(6) 0.031(4) 0.052(6) 0.010(4) 0.036(5) 0.000(4)
N3 0.030(5) 0.022(4) 0.021(4) 0.000(3) 0.015(4) 0.002(4)
N2 0.031(5) 0.015(4) 0.028(4) 0.000(3) 0.019(4) -0.002(4)
N1 0.028(5) 0.022(4) 0.015(4) 0.002(3) 0.011(4) 0.003(4)
C1 0.025(5) 0.019(5) 0.020(5) 0.002(4) 0.013(4) 0.000(4)
N6 0.019(4) 0.023(5) 0.026(4) 0.001(4) 0.013(3) -0.002(4)
N4 0.019(4) 0.037(6) 0.025(4) -0.004(4) 0.011(3) -0.002(4)
O4 0.053(7) 0.040(6) 0.096(10) 0.015(6) 0.055(7) 0.007(5)
C13 0.038(6) 0.017(5) 0.024(5) 0.001(4) 0.020(5) -0.001(4)
C11 0.042(6) 0.025(6) 0.029(6) 0.002(4) 0.023(5) 0.003(5)
C10 0.040(7) 0.040(7) 0.027(6) 0.000(5) 0.022(5) 0.003(5)
C8 0.038(6) 0.037(7) 0.022(6) 0.000(5) 0.019(5) -0.003(5)
C7 0.041(7) 0.029(7) 0.034(7) 0.010(5) 0.021(6) 0.001(5)
C6 0.032(6) 0.027(6) 0.026(6) 0.002(4) 0.014(5) 0.000(4)
N5 0.019(4) 0.030(5) 0.024(4) -0.006(4) 0.010(3) -0.001(4)
C2 0.029(6) 0.021(5) 0.020(5) -0.004(4) 0.013(5) -0.003(4)
C4 0.021(4) 0.027(6) 0.030(5) 0.003(5) 0.014(4) 0.005(4)
C15 0.035(6) 0.017(5) 0.019(4) 0.000(4) 0.013(4) -0.005(4)
C16 0.033(5) 0.017(5) 0.021(4) 0.004(4) 0.021(4) 0.003(4)
C17 0.021(5) 0.022(5) 0.024(5) -0.003(4) 0.008(4) 0.002(4)
C19 0.028(6) 0.026(6) 0.030(5) -0.011(4) 0.015(4) 0.000(5)
C20 0.032(6) 0.028(6) 0.029(5) -0.002(4) 0.019(4) -0.005(5)
C21 0.032(6) 0.027(6) 0.020(5) -0.003(4) 0.010(5) -0.004(4)
O2 0.051(6) 0.067(8) 0.037(6) 0.013(5) 0.004(5) -0.018(5)
C3 0.020(4) 0.030(6) 0.028(4) 0.000(5) 0.011(4) 0.006(5)
C18 0.025(6) 0.043(8) 0.026(6) -0.001(6) -0.008(5) 0.009(6)
C00R 0.038(6) 0.029(5) 0.028(6) -0.006(5) 0.015(5) -0.004(4)
C23 0.023(6) 0.045(5) 0.023(5) -0.009(5) 0.011(5) -0.001(5)
C28 0.023(6) 0.051(6) 0.025(6) -0.013(5) 0.004(5) 0.011(5)
C27 0.031(7) 0.080(9) 0.045(8) -0.007(7) 0.021(6) 0.018(7)
C26 0.024(7) 0.087(9) 0.033(7) -0.005(6) 0.014(6) 0.015(7)
C25 0.024(6) 0.079(8) 0.027(6) 0.009(6) 0.013(5) 0.018(7)
C24 0.024(6) 0.049(6) 0.033(6) 0.001(5) 0.016(5) 0.005(5)
C38 0.046(8) 0.021(6) 0.056(8) 0.006(6) 0.025(7) 0.005(6)
C00Y 0.044(6) 0.045(5) 0.059(6) 0.005(4) 0.033(5) -0.004(4)
C00Z 0.035(5) 0.034(6) 0.050(5) -0.004(5) 0.024(4) 0.001(4)
O1 0.061(8) 0.055(7) 0.054(7) 0.024(6) 0.001(6) -0.008(6)
C14 0.033(7) 0.029(6) 0.032(7) 0.002(5) 0.012(6) 0.005(5)
C015 0.048(3) 0.048(3) 0.048(3) 0.0001(10) 0.0221(15) 0.0001(10)
C9 0.070(11) 0.055(10) 0.044(9) 0.007(7) 0.039(8) -0.007(9)
C12 0.044(8) 0.035(7) 0.040(7) 0.013(6) 0.024(7) 0.014(6)
C35 0.023(6) 0.063(7) 0.023(5) 0.005(4) 0.013(5) 0.004(6)
C34 0.029(7) 0.052(7) 0.036(5) 0.013(5) 0.018(5) -0.001(6)
C33 0.026(6) 0.035(5) 0.036(5) 0.007(4) 0.016(5) 0.004(5)
C32 0.018(5) 0.028(5) 0.026(4) -0.003(4) 0.011(4) 0.003(4)
C37 0.021(5) 0.031(5) 0.023(5) -0.003(4) 0.011(4) 0.006(4)
C36 0.026(6) 0.045(6) 0.027(5) -0.005(4) 0.013(5) 0.002(5)
C31 0.040(8) 0.039(6) 0.037(7) 0.009(6) 0.014(6) 0.005(6)
C30 0.035(8) 0.090(13) 0.023(6) 0.001(7) 0.007(6) 0.026(8)
C5 0.019(6) 0.061(10) 0.030(7) 0.006(7) 0.002(5) -0.003(5)
C22 0.053(9) 0.035(7) 0.028(6) -0.003(5) 0.018(6) 0.008(7)
C40 0.047(9) 0.097(14) 0.026(6) 0.011(7) 0.019(6) 0.006(9)
C39 0.060(10) 0.029(6) 0.055(9) 0.010(6) 0.030(8) -0.005(7)
C29 0.078(13) 0.047(7) 0.057(10) -0.030(7) 0.035(10) -0.011(8)
F7 0.061(5) 0.062(5) 0.060(4) 0.004(2) 0.029(3) -0.002(2)
F11 0.062(5) 0.062(5) 0.062(5) -0.001(2) 0.029(3) -0.004(2)
F13 0.058(5) 0.060(5) 0.060(5) 0.000(2) 0.030(3) 0.001(2)
F0AA 0.052(4) 0.056(5) 0.056(5) 0.002(2) 0.026(2) -0.001(2)
F2AA 0.060(5) 0.059(5) 0.062(5) 0.0023(19) 0.029(3) -0.0003(19)
F1AA 0.063(5) 0.064(5) 0.061(5) -0.001(2) 0.031(3) -0.001(2)
F16 0.057(4) 0.054(4) 0.055(4) 0.0006(19) 0.025(2) 0.0015(19)
F15 0.064(4) 0.065(5) 0.065(5) 0.001(2) 0.029(2) -0.002(2)
F14 0.066(5) 0.067(5) 0.064(5) 0.000(2) 0.032(3) 0.002(2)
F15A 0.054(5) 0.055(5) 0.055(5) 0.000(2) 0.025(3) 0.002(2)
F16A 0.058(5) 0.057(5) 0.056(5) -0.001(2) 0.026(3) 0.001(2)
F14A 0.065(5) 0.064(5) 0.064(5) 0.003(2) 0.030(3) -0.002(2)

loop_
_atom_type_symbol
_atom_type_description
_atom_type_scat_dispersion_real
_atom_type_scat_dispersion_imag
_atom_type_scat_source
C C 0.0033 0.0016 'International Tables Vol C Tables 4.2.6.8 and 6.1.1.4'
H H 0.0000 0.0000 'International Tables Vol C Tables 4.2.6.8 and 6.1.1.4'
F F 0.0171 0.0103 'International Tables Vol C Tables 4.2.6.8 and 6.1.1.4'
I I -0.4742 1.8119 'International Tables Vol C Tables 4.2.6.8 and 6.1.1.4'
N N 0.0061 0.0033 'International Tables Vol C Tables 4.2.6.8 and 6.1.1.4'
O O 0.0106 0.0060 'International Tables Vol C Tables 4.2.6.8 and 6.1.1.4'

loop_
_geom_angle_atom_site_label_1
_geom_angle_atom_site_label_2
_geom_angle_atom_site_label_3
_geom_angle
N2 N3 C13 118.1(9)
N2 N3 C2 113.0(9)
C2 N3 C13 128.9(9)
N1 N2 N3 103.8(9)
N2 N1 C1 112.6(9)
N2 N1 C16 118.7(9)
C1 N1 C16 128.7(9)
N1 C1 I1 123.9(8)
N1 C1 C2 106.3(10)
C2 C1 I1 129.8(9)
N5 N6 C4 113.4(10)
N5 N6 C32 120.0(9)
C4 N6 C32 126.5(9)
N5 N4 C3 112.6(10)
N5 N4 C23 120.2(9)
C3 N4 C23 127.2(10)
C11 C13 N3 121.0(6)
C11 C13 C6 120.0
C6 C13 N3 118.9(6)
C13 C11 C12 120.0(7)
C10 C11 C13 120.0
C10 C11 C12 120.0(7)
C11 C10 H10 120.0
C8 C10 C11 120.0
C8 C10 H10 120.0
C10 C8 C7 120.0
C10 C8 C9 120.1(9)
C7 C8 C9 119.8(9)
C8 C7 H7 120.0
C6 C7 C8 120.0
C6 C7 H7 120.0
C13 C6 C5 121.7(7)
C7 C6 C13 120.0
C7 C6 C5 118.3(7)
N6 N5 N4 103.6(9)
N3 C2 I2 124.5(8)
N3 C2 C1 104.2(10)
C1 C2 I2 131.3(9)
N6 C4 I4 124.1(9)
N6 C4 C3 104.6(10)
C3 C4 I4 131.3(9)
C16 C15 C21 120.0
C16 C15 C14 119.1(7)
C21 C15 C14 120.8(7)
C15 C16 N1 119.7(6)
C17 C16 N1 120.3(6)
C17 C16 C15 120.0
C16 C17 C19 120.0
C16 C17 C18 120.4(7)
C19 C17 C18 119.6(7)
C17 C19 H19 120.0
C20 C19 C17 120.0
C20 C19 H19 120.0
C19 C20 C21 120.0
C19 C20 C22 121.0(7)
C21 C20 C22 118.9(8)
C15 C21 H21 120.0
C20 C21 C15 120.0
C20 C21 H21 120.0
N4 C3 I3 123.0(9)
N4 C3 C4 105.8(11)
C4 C3 I3 131.3(9)
C17 C18 H18A 109.5
C17 C18 H18B 109.5
C17 C18 H18C 109.5
H18A C18 H18B 109.5
H18A C18 H18C 109.5
H18B C18 H18C 109.5
O3 C00R C00Y 115.3(13)
O4 C00R O3 130.8(14)
O4 C00R C00Y 113.8(13)
C28 C23 N4 120.6(7)
C28 C23 C24 120.0
C24 C23 N4 118.7(7)
C23 C28 C27 120.0
C23 C28 C29 118.7(8)
C27 C28 C29 121.3(8)
C28 C27 H27 120.0
C26 C27 C28 120.0
C26 C27 H27 120.0
C27 C26 C25 120.0
C27 C26 C30 118.4(11)
C25 C26 C30 121.3(11)
C26 C25 H25 120.0
C24 C25 C26 120.0
C24 C25 H25 120.0
C23 C24 C31 119.3(8)
C25 C24 C23 120.0
C25 C24 C31 120.7(8)
H38A C38 H38B 109.5
H38A C38 H38C 109.5
H38B C38 H38C 109.5
C37 C38 H38A 109.5
C37 C38 H38B 109.5
C37 C38 H38C 109.5
F7 C00Y C00R 110.6(15)
F11 C00Y C00R 112.9(16)
F11 C00Y F7 99.0(18)
F13 C00Y C00R 114.0(16)
F13 C00Y F7 105.3(18)
F13 C00Y F11 113.6(18)
F0AA C00Y C00R 114.9(16)
F0AA C00Y F1AA 92.7(17)
F2AA C00Y C00R 117.2(16)
F2AA C00Y F0AA 112.6(19)
F2AA C00Y F1AA 107.8(19)
F1AA C00Y C00R 108.4(15)
O2 C00Z O1 132.2(16)
O2 C00Z C015 112.4(14)
O1 C00Z C015 115.3(14)
C15 C14 H14A 109.5
C15 C14 H14B 109.5
C15 C14 H14C 109.5
H14A C14 H14B 109.5
H14A C14 H14C 109.5
H14B C14 H14C 109.5
F16 C015 C00Z 115.0(16)
F16 C015 F14 98.2(17)
F15 C015 C00Z 118.4(17)
F15 C015 F16 106.2(18)
F15 C015 F14 106.5(18)
F14 C015 C00Z 110.3(15)
F15A C015 C00Z 110.6(16)
F16A C015 C00Z 112.5(17)
F16A C015 F15A 98.0(19)
F14A C015 C00Z 118.1(18)
F14A C015 F15A 115(2)
F14A C015 F16A 101(2)
C8 C9 H9A 109.5
C8 C9 H9B 109.5
C8 C9 H9C 109.5
H9A C9 H9B 109.5
H9A C9 H9C 109.5
H9B C9 H9C 109.5
C11 C12 H12A 109.5
C11 C12 H12B 109.5
C11 C12 H12C 109.5
H12A C12 H12B 109.5
H12A C12 H12C 109.5
H12B C12 H12C 109.5
C34 C35 C36 120.0
C34 C35 C40 121.6(10)
C36 C35 C40 118.4(10)
C35 C34 H34 120.0
C35 C34 C33 120.0
C33 C34 H34 120.0
C34 C33 C39 121.6(8)
C32 C33 C34 120.0
C32 C33 C39 118.4(8)
C33 C32 N6 121.1(7)
C33 C32 C37 120.0
C37 C32 N6 118.9(7)
C32 C37 C38 119.3(8)
C32 C37 C36 120.0
C36 C37 C38 120.7(8)
C35 C36 H36 120.0
C37 C36 C35 120.0
C37 C36 H36 120.0
C24 C31 H31A 109.5
C24 C31 H31B 109.5
C24 C31 H31C 109.5
H31A C31 H31B 109.5
H31A C31 H31C 109.5
H31B C31 H31C 109.5
C26 C30 H30A 109.5
C26 C30 H30B 109.5
C26 C30 H30C 109.5
H30A C30 H30B 109.5
H30A C30 H30C 109.5
H30B C30 H30C 109.5
C6 C5 H5A 109.5
C6 C5 H5B 109.5
C6 C5 H5C 109.5
H5A C5 H5B 109.5
H5A C5 H5C 109.5
H5B C5 H5C 109.5
C20 C22 H22A 109.5
C20 C22 H22B 109.5
C20 C22 H22C 109.5
H22A C22 H22B 109.5
H22A C22 H22C 109.5
H22B C22 H22C 109.5
C35 C40 H40A 109.5
C35 C40 H40B 109.5
C35 C40 H40C 109.5
H40A C40 H40B 109.5
H40A C40 H40C 109.5
H40B C40 H40C 109.5
C33 C39 H39A 109.5
C33 C39 H39B 109.5
C33 C39 H39C 109.5
H39A C39 H39B 109.5
H39A C39 H39C 109.5
H39B C39 H39C 109.5
C28 C29 H29A 109.5
C28 C29 H29B 109.5
C28 C29 H29C 109.5
H29A C29 H29B 109.5
H29A C29 H29C 109.5
H29B C29 H29C 109.5

loop_
_geom_bond_atom_site_label_1
_geom_bond_atom_site_label_2
_geom_bond_distance
I1 C1 2.088(11)
I4 C4 2.068(12)
I2 C2 2.065(11)
I3 C3 2.080(12)
O3 C00R 1.233(17)
N3 N2 1.337(14)
N3 C13 1.433(11)
N3 C2 1.375(15)
N2 N1 1.331(13)
N1 C1 1.360(15)
N1 C16 1.419(10)
C1 C2 1.380(16)
N6 N5 1.323(13)
N6 C4 1.361(15)
N6 C32 1.424(11)
N4 N5 1.328(14)
N4 C3 1.358(15)
N4 C23 1.411(11)
O4 C00R 1.232(17)
C13 C11 1.3900
C13 C6 1.3900
C11 C10 1.3900
C11 C12 1.522(14)
C10 H10 0.9500
C10 C8 1.3900
C8 C7 1.3900
C8 C9 1.524(15)
C7 H7 0.9500
C7 C6 1.3900
C6 C5 1.554(15)
C4 C3 1.371(17)
C15 C16 1.3900
C15 C21 1.3900
C15 C14 1.514(14)
C16 C17 1.3900
C17 C19 1.3900
C17 C18 1.564(13)
C19 H19 0.9500
C19 C20 1.3900
C20 C21 1.3900
C20 C22 1.506(14)
C21 H21 0.9500
O2 C00Z 1.212(18)
C18 H18A 0.9800
C18 H18B 0.9800
C18 H18C 0.9800
C00R C00Y 1.54(2)
C23 C28 1.3900
C23 C24 1.3900
C28 C27 1.3900
C28 C29 1.51(2)
C27 H27 0.9500
C27 C26 1.3900
C26 C25 1.3900
C26 C30 1.496(15)
C25 H25 0.9500
C25 C24 1.3900
C24 C31 1.543(17)
C38 H38A 0.9800
C38 H38B 0.9800
C38 H38C 0.9800
C38 C37 1.516(15)
C00Y F7 1.36(3)
C00Y F11 1.33(3)
C00Y F13 1.29(3)
C00Y F0AA 1.32(3)
C00Y F2AA 1.27(3)
C00Y F1AA 1.39(3)
C00Z O1 1.220(19)
C00Z C015 1.55(2)
C14 H14A 0.9800
C14 H14B 0.9800
C14 H14C 0.9800
C015 F16 1.35(3)
C015 F15 1.29(3)
C015 F14 1.37(3)
C015 F15A 1.39(3)
C015 F16A 1.38(3)
C015 F14A 1.33(3)
C9 H9A 0.9800
C9 H9B 0.9800
C9 H9C 0.9800
C12 H12A 0.9800
C12 H12B 0.9800
C12 H12C 0.9800
C35 C34 1.3900
C35 C36 1.3900
C35 C40 1.523(16)
C34 H34 0.9500
C34 C33 1.3900
C33 C32 1.3900
C33 C39 1.496(17)
C32 C37 1.3900
C37 C36 1.3900
C36 H36 0.9500
C31 H31A 0.9800
C31 H31B 0.9800
C31 H31C 0.9800
C30 H30A 0.9800
C30 H30B 0.9800
C30 H30C 0.9800
C5 H5A 0.9800
C5 H5B 0.9800
C5 H5C 0.9800
C22 H22A 0.9800
C22 H22B 0.9800
C22 H22C 0.9800
C40 H40A 0.9800
C40 H40B 0.9800
C40 H40C 0.9800
C39 H39A 0.9800
C39 H39B 0.9800
C39 H39C 0.9800
C29 H29A 0.9800
C29 H29B 0.9800
C29 H29C 0.9800
